data_7213211
loop_
_publ_author_name
'Kolehmainen, Erkki'
'O\'smia\/lowski, Borys'
'Krygowski, Tadeusz M.'
'Kauppinen, Reijo'
'Nissinen, Maija'
'Gawinecki, Ryszard'

_publ_contact_author
;
Ryszard Gawinecki
Department of Chemistry
Technical and Agricultural University
Seminaryjna 3
PL-85-326 Bydgoszcz
Poland
;
_publ_section_title
;
 Substituent and temperature controlled tautomerism: multinuclear magnetic
 resonance, X-ray, and theoretical studies on 2-phenacylquinolines
;
_journal_issue 6
_journal_name_full 'Journal of the Chemical Society, Perkin Transactions 2'
_journal_page_first 1259
_journal_paper_doi 10.1039/a908874a
_journal_year 2000
_chemical_formula_sum 'C18 H15 N O'
_chemical_formula_weight 261.31
_chemical_name_systematic
;
 ?
;
_space_group_IT_number 14
_symmetry_cell_setting monoclinic
_symmetry_space_group_name_Hall '-P 2yn'
_symmetry_space_group_name_H-M 'P 1 21/n 1'
_atom_sites_solution_hydrogens geom
_atom_sites_solution_primary direct
_atom_sites_solution_secondary difmap
_audit_creation_method SHELXL-97
_cell_angle_alpha 90.00
_cell_angle_beta 90.488(1)
_cell_angle_gamma 90.00
_cell_formula_units_Z 8
_cell_length_a 7.354(1)
_cell_length_b 12.314(1)
_cell_length_c 29.346(1)
_cell_measurement_temperature 173(2)
_cell_volume 2657.4(4)
_computing_structure_refinement 'SHELXL-97 (Sheldrick, 1997)'
_diffrn_ambient_temperature 173.0(1)
_diffrn_measured_fraction_theta_full 0.994
_diffrn_measured_fraction_theta_max 0.994
_diffrn_measurement_device_type 'Nonius KappaCCD'
_diffrn_radiation_monochromator graphite
_diffrn_radiation_source 'fine-focus sealed tube'
_diffrn_radiation_type MoK\a
_diffrn_radiation_wavelength 0.71073
_diffrn_reflns_av_R_equivalents 0.0000
_diffrn_reflns_av_sigmaI/netI 0.0649
_diffrn_reflns_limit_h_max 9
_diffrn_reflns_limit_h_min 0
_diffrn_reflns_limit_k_max 16
_diffrn_reflns_limit_k_min 0
_diffrn_reflns_limit_l_max 38
_diffrn_reflns_limit_l_min -38
_diffrn_reflns_number 6297
_diffrn_reflns_theta_full 27.88
_diffrn_reflns_theta_max 27.88
_diffrn_reflns_theta_min 3.23
_exptl_absorpt_coefficient_mu 0.081
_exptl_absorpt_correction_T_max 0.9840
_exptl_absorpt_correction_T_min 0.9531
_exptl_absorpt_correction_type none
_exptl_crystal_colour yellow
_exptl_crystal_density_diffrn 1.306
_exptl_crystal_density_meas ?
_exptl_crystal_density_method 'not measured'
_exptl_crystal_description block
_exptl_crystal_F_000 1104
_exptl_crystal_size_max 0.60
_exptl_crystal_size_mid 0.50
_exptl_crystal_size_min 0.20
_refine_diff_density_max 0.266
_refine_diff_density_min -0.231
_refine_diff_density_rms 0.048
_refine_ls_extinction_method none
_refine_ls_goodness_of_fit_ref 1.110
_refine_ls_hydrogen_treatment mixed
_refine_ls_matrix_type full
_refine_ls_number_parameters 459
_refine_ls_number_reflns 6297
_refine_ls_number_restraints 0
_refine_ls_restrained_S_all 1.110
_refine_ls_R_factor_all 0.1093
_refine_ls_R_factor_gt 0.0614
_refine_ls_shift/su_max 0.000
_refine_ls_shift/su_mean 0.000
_refine_ls_structure_factor_coef Fsqd
_refine_ls_weighting_details 'calc w=1/[\s^2^(Fo^2^)+(0.0322P)^2^+2.0460P] where P=(Fo^2^+2Fc^2^)/3'
_refine_ls_weighting_scheme calc
_refine_ls_wR_factor_gt 0.1347
_refine_ls_wR_factor_ref 0.1522
_reflns_number_gt 4101
_reflns_number_total 6297
_reflns_threshold_expression >2sigma(I)
_cod_data_source_file a908874asup1.cif
_cod_data_source_block compound4
_cod_depositor_comments
;
The following automatic conversions were performed:

'_exptl_crystal_density_meas' value 'not measured' was changed to '?'
- the value is perceived as not measured.

Automatic conversion script
Id: cif_fix_values 3008 2015-01-20 13:52:24Z robertas 
;
_cod_original_sg_symbol_H-M 'P 21/n'
_cod_database_code 7213211

loop_
_symmetry_equiv_pos_as_xyz
'x, y, z'
'-x+1/2, y+1/2, -z+1/2'
'-x, -y, -z'
'x-1/2, -y-1/2, z-1/2'

loop_
_atom_site_label
_atom_site_type_symbol
_atom_site_fract_x
_atom_site_fract_y
_atom_site_fract_z
_atom_site_U_iso_or_equiv
_atom_site_adp_type
_atom_site_occupancy
_atom_site_symmetry_multiplicity
_atom_site_calc_flag
_atom_site_refinement_flags
C2 C 0.7832(3) 0.98178(18) 0.02490(8) 0.0301(5) Uani 1 1 d .
C2B C 1.5588(3) 0.98331(19) 0.26791(8) 0.0320(5) Uani 1 1 d .
C3 C 0.7450(3) 1.09316(19) 0.03589(9) 0.0361(6) Uani 1 1 d .
C3B C 1.6365(3) 1.0894(2) 0.27408(9) 0.0374(6) Uani 1 1 d .
C4 C 0.7778(3) 1.1327(2) 0.07807(9) 0.0358(6) Uani 1 1 d .
C4B C 1.6779(3) 1.1268(2) 0.31643(9) 0.0373(6) Uani 1 1 d .
C4A C 0.8567(3) 1.06563(19) 0.11286(8) 0.0315(5) Uani 1 1 d .
C4AB C 1.6438(3) 1.06257(19) 0.35598(8) 0.0322(5) Uani 1 1 d .
C5 C 0.8930(3) 1.1027(2) 0.15733(8) 0.0358(5) Uani 1 1 d .
C5B C 1.6834(3) 1.0970(2) 0.40060(9) 0.0379(6) Uani 1 1 d .
C6 C 0.9735(3) 1.0355(2) 0.18913(9) 0.0395(6) Uani 1 1 d .
C6B C 1.6431(3) 1.0323(2) 0.43751(9) 0.0400(6) Uani 1 1 d .
C7 C 1.0193(3) 0.9291(2) 0.17701(8) 0.0375(6) Uani 1 1 d .
C7B C 1.5613(3) 0.9303(2) 0.43034(9) 0.0388(6) Uani 1 1 d .
C8 C 0.9841(3) 0.8907(2) 0.13395(8) 0.0338(5) Uani 1 1 d .
C8B C 1.5224(3) 0.8942(2) 0.38693(8) 0.0332(5) Uani 1 1 d .
C8A C 0.9016(3) 0.95842(18) 0.10149(7) 0.0282(5) Uani 1 1 d .
C8AB C 1.5635(3) 0.95981(18) 0.34963(8) 0.0300(5) Uani 1 1 d .
C9 C 0.7359(3) 0.93566(19) -0.01682(8) 0.0323(5) Uani 1 1 d .
C9B C 1.5211(3) 0.9394(2) 0.22499(8) 0.0349(5) Uani 1 1 d .
C10 C 0.7506(3) 0.82369(19) -0.02618(7) 0.0315(5) Uani 1 1 d .
C10B C 1.4538(3) 0.83389(19) 0.21863(8) 0.0319(5) Uani 1 1 d .
C1' C 0.6800(3) 0.78102(18) -0.07046(7) 0.0283(5) Uani 1 1 d .
C1'B C 1.4212(3) 0.78949(18) 0.17183(7) 0.0297(5) Uani 1 1 d .
C2' C 0.6877(3) 0.84142(19) -0.11078(8) 0.0313(5) Uani 1 1 d .
C2'B C 1.4726(3) 0.8434(2) 0.13202(8) 0.0330(5) Uani 1 1 d .
C3' C 0.6292(3) 0.7961(2) -0.15179(8) 0.0340(5) Uani 1 1 d .
C3'B C 1.4417(3) 0.7983(2) 0.08968(8) 0.0342(5) Uani 1 1 d .
C4' C 0.5559(3) 0.6924(2) -0.15369(8) 0.0347(5) Uani 1 1 d .
C4'B C 1.3567(3) 0.6970(2) 0.08513(8) 0.0341(5) Uani 1 1 d .
C5' C 0.5426(3) 0.6338(2) -0.11319(8) 0.0338(5) Uani 1 1 d .
C5'B C 1.3038(3) 0.6440(2) 0.12467(8) 0.0344(5) Uani 1 1 d .
C6' C 0.6073(3) 0.67657(19) -0.07244(8) 0.0318(5) Uani 1 1 d .
C6'B C 1.3361(3) 0.68873(19) 0.16732(8) 0.0324(5) Uani 1 1 d .
C12 C 0.4976(4) 0.6429(2) -0.19852(8) 0.0480(7) Uani 1 1 d .
H12A H 0.3806 0.6739 -0.2080 0.072 Uiso 1 1 calc R
H12B H 0.4852 0.5641 -0.1950 0.072 Uiso 1 1 calc R
H12C H 0.5893 0.6585 -0.2217 0.072 Uiso 1 1 calc R
C12B C 1.3232(4) 0.6473(2) 0.03906(9) 0.0507(7) Uani 1 1 d .
H12D H 1.3169 0.5681 0.0420 0.076 Uiso 1 1 calc R
H12E H 1.4228 0.6667 0.0186 0.076 Uiso 1 1 calc R
H12F H 1.2081 0.6746 0.0265 0.076 Uiso 1 1 calc R
H1 H 0.875(3) 0.849(2) 0.0508(9) 0.048(8) Uiso 1 1 d .
H1B H 1.470(4) 0.848(3) 0.2972(11) 0.084(10) Uiso 1 1 d .
H3B H 1.660(3) 1.135(2) 0.2444(9) 0.048(7) Uiso 1 1 d .
H3 H 0.689(3) 1.142(2) 0.0122(9) 0.049(7) Uiso 1 1 d .
H4B H 1.732(3) 1.202(2) 0.3205(8) 0.043(7) Uiso 1 1 d .
H4 H 0.751(3) 1.205(2) 0.0856(8) 0.039(7) Uiso 1 1 d .
H5 H 0.857(3) 1.178(2) 0.1655(8) 0.039(7) Uiso 1 1 d .
H6 H 0.999(3) 1.063(2) 0.2203(9) 0.047(7) Uiso 1 1 d .
H6B H 1.671(3) 1.059(2) 0.4697(8) 0.041(7) Uiso 1 1 d .
H7B H 1.528(3) 0.884(2) 0.4565(9) 0.049(7) Uiso 1 1 d .
H7 H 1.078(3) 0.879(2) 0.1993(8) 0.045(7) Uiso 1 1 d .
H8 H 1.016(3) 0.8155(19) 0.1251(7) 0.030(6) Uiso 1 1 d .
H8B H 1.463(3) 0.825(2) 0.3826(8) 0.036(6) Uiso 1 1 d .
H9 H 0.679(3) 0.982(2) -0.0385(8) 0.039(7) Uiso 1 1 d .
H9B H 1.553(3) 0.983(2) 0.1987(9) 0.044(7) Uiso 1 1 d .
H2' H 0.736(3) 0.918(2) -0.1099(8) 0.038(6) Uiso 1 1 d .
H2'B H 1.532(3) 0.9104(19) 0.1336(7) 0.027(6) Uiso 1 1 d .
H3'B H 1.481(3) 0.833(2) 0.0614(9) 0.044(7) Uiso 1 1 d .
H3' H 0.636(3) 0.838(2) -0.1801(9) 0.044(7) Uiso 1 1 d .
H5B H 1.740(3) 1.173(2) 0.4048(9) 0.052(8) Uiso 1 1 d .
H5' H 0.491(3) 0.561(2) -0.1147(8) 0.045(7) Uiso 1 1 d .
H5'B H 1.243(3) 0.574(2) 0.1226(8) 0.046(7) Uiso 1 1 d .
H6' H 0.603(3) 0.634(2) -0.0432(9) 0.050(7) Uiso 1 1 d .
H6'B H 1.301(3) 0.646(2) 0.1959(8) 0.041(7) Uiso 1 1 d .
O11 O 0.8157(2) 0.75649(13) 0.00237(5) 0.0378(4) Uani 1 1 d .
O11B O 1.4167(2) 0.77132(14) 0.25220(5) 0.0411(4) Uani 1 1 d .
N1 N 0.8620(2) 0.92058(16) 0.05824(6) 0.0294(4) Uani 1 1 d .
N1B N 1.5229(2) 0.92429(16) 0.30603(6) 0.0316(4) Uani 1 1 d .

loop_
_atom_site_aniso_label
_atom_site_aniso_U_11
_atom_site_aniso_U_22
_atom_site_aniso_U_33
_atom_site_aniso_U_23
_atom_site_aniso_U_13
_atom_site_aniso_U_12
C2 0.0284(11) 0.0264(12) 0.0355(13) 0.0011(10) -0.0019(9) -0.0006(9)
C2B 0.0292(11) 0.0307(13) 0.0360(13) 0.0015(10) 0.0013(9) 0.0007(9)
C3 0.0384(13) 0.0274(13) 0.0424(15) 0.0004(11) -0.0075(10) 0.0023(10)
C3B 0.0373(13) 0.0315(13) 0.0434(15) 0.0026(11) 0.0031(10) -0.0037(10)
C4 0.0361(12) 0.0240(13) 0.0474(15) -0.0038(11) -0.0032(10) -0.0003(10)
C4B 0.0318(12) 0.0295(13) 0.0506(16) -0.0048(12) 0.0036(10) -0.0055(10)
C4A 0.0265(11) 0.0322(13) 0.0359(13) -0.0030(10) 0.0017(9) -0.0028(9)
C4AB 0.0263(11) 0.0300(13) 0.0402(14) -0.0042(10) 0.0009(9) -0.0002(9)
C5 0.0323(12) 0.0366(14) 0.0385(14) -0.0077(11) 0.0046(10) -0.0035(10)
C5B 0.0328(12) 0.0326(14) 0.0483(16) -0.0082(12) -0.0034(10) -0.0023(10)
C6 0.0352(13) 0.0506(16) 0.0326(14) -0.0063(12) 0.0017(10) -0.0025(11)
C6B 0.0379(13) 0.0420(15) 0.0401(15) -0.0099(12) -0.0047(10) 0.0008(11)
C7 0.0350(12) 0.0489(16) 0.0286(13) 0.0019(12) -0.0003(9) 0.0041(11)
C7B 0.0394(13) 0.0379(14) 0.0391(15) -0.0021(12) 0.0004(10) 0.0013(11)
C8 0.0334(12) 0.0335(14) 0.0344(13) -0.0003(11) -0.0004(9) 0.0032(10)
C8B 0.0317(12) 0.0295(13) 0.0383(14) -0.0038(11) -0.0002(9) -0.0020(10)
C8A 0.0237(10) 0.0305(12) 0.0303(12) -0.0006(10) 0.0006(8) -0.0024(9)
C8AB 0.0251(10) 0.0297(12) 0.0353(13) -0.0036(10) -0.0010(9) 0.0009(9)
C9 0.0347(12) 0.0294(12) 0.0327(13) 0.0025(10) -0.0062(9) 0.0023(10)
C9B 0.0368(12) 0.0324(13) 0.0357(14) 0.0045(11) 0.0000(10) -0.0019(10)
C10 0.0316(11) 0.0332(13) 0.0295(12) 0.0015(10) 0.0003(9) 0.0024(10)
C10B 0.0289(11) 0.0332(13) 0.0336(13) 0.0028(10) 0.0006(9) 0.0021(9)
C1' 0.0293(11) 0.0278(12) 0.0277(12) -0.0014(9) 0.0016(8) 0.0032(9)
C1'B 0.0250(10) 0.0307(12) 0.0335(12) 0.0024(10) 0.0010(8) 0.0025(9)
C2' 0.0323(11) 0.0304(13) 0.0314(12) 0.0023(10) -0.0001(9) 0.0004(10)
C2'B 0.0308(12) 0.0289(13) 0.0394(14) 0.0022(10) -0.0009(9) -0.0026(10)
C3' 0.0345(12) 0.0399(14) 0.0275(12) 0.0036(11) -0.0002(9) -0.0014(10)
C3'B 0.0346(12) 0.0348(14) 0.0331(13) 0.0038(11) 0.0029(9) 0.0008(10)
C4' 0.0294(11) 0.0408(14) 0.0339(13) -0.0043(11) 0.0002(9) -0.0002(10)
C4'B 0.0323(11) 0.0368(14) 0.0331(13) 0.0001(11) 0.0011(9) 0.0020(10)
C5' 0.0350(12) 0.0287(13) 0.0378(14) -0.0046(11) 0.0035(10) -0.0025(10)
C5'B 0.0327(12) 0.0297(13) 0.0408(14) -0.0008(11) 0.0023(10) -0.0018(10)
C6' 0.0342(12) 0.0299(13) 0.0315(13) 0.0027(10) 0.0041(9) 0.0019(10)
C6'B 0.0318(11) 0.0315(13) 0.0340(13) 0.0059(11) 0.0027(9) 0.0013(10)
C12 0.0486(15) 0.0587(18) 0.0366(14) -0.0078(13) -0.0040(11) -0.0114(13)
C12B 0.0652(18) 0.0483(17) 0.0387(15) -0.0059(13) 0.0042(12) -0.0102(14)
O11 0.0537(10) 0.0287(9) 0.0308(9) 0.0013(7) -0.0051(7) 0.0066(7)
O11B 0.0537(10) 0.0361(10) 0.0335(9) 0.0054(8) 0.0010(7) -0.0086(8)
N1 0.0306(9) 0.0261(11) 0.0315(11) -0.0008(8) -0.0021(7) 0.0012(8)
N1B 0.0315(10) 0.0279(11) 0.0355(11) 0.0001(9) -0.0005(8) -0.0029(8)

loop_
_atom_type_symbol
_atom_type_description
_atom_type_scat_dispersion_real
_atom_type_scat_dispersion_imag
_atom_type_scat_source
C C 0.0033 0.0016 'International Tables Vol C Tables 4.2.6.8 and 6.1.1.4'
H H 0.0000 0.0000 'International Tables Vol C Tables 4.2.6.8 and 6.1.1.4'
O O 0.0106 0.0060 'International Tables Vol C Tables 4.2.6.8 and 6.1.1.4'
N N 0.0061 0.0033 'International Tables Vol C Tables 4.2.6.8 and 6.1.1.4'

loop_
_geom_angle_atom_site_label_1
_geom_angle_atom_site_label_2
_geom_angle_atom_site_label_3
_geom_angle
N1 C2 C9 120.6(2)
N1 C2 C3 116.7(2)
C9 C2 C3 122.6(2)
N1B C2B C9B 119.7(2)
N1B C2B C3B 117.5(2)
C9B C2B C3B 122.8(2)
C4 C3 C2 121.1(2)
C4B C3B C2B 120.6(2)
C3 C4 C4A 120.9(2)
C3B C4B C4AB 121.1(2)
C8A C4A C5 118.9(2)
C8A C4A C4 117.9(2)
C5 C4A C4 123.2(2)
C5B C4AB C8AB 118.6(2)
C5B C4AB C4B 123.6(2)
C8AB C4AB C4B 117.8(2)
C6 C5 C4A 120.7(2)
C6B C5B C4AB 120.9(2)
C5 C6 C7 119.6(2)
C5B C6B C7B 119.5(2)
C8 C7 C6 120.9(2)
C8B C7B C6B 120.8(2)
C7 C8 C8A 119.8(2)
C7B C8B C8AB 119.6(2)
N1 C8A C8 120.7(2)
N1 C8A C4A 119.2(2)
C8 C8A C4A 120.1(2)
N1B C8AB C8B 119.8(2)
N1B C8AB C4AB 119.6(2)
C8B C8AB C4AB 120.7(2)
C2 C9 C10 123.5(2)
C2B C9B C10B 123.1(2)
O11 C10 C9 122.6(2)
O11 C10 C1' 118.2(2)
C9 C10 C1' 119.2(2)
O11B C10B C9B 122.1(2)
O11B C10B C1'B 116.9(2)
C9B C10B C1'B 121.0(2)
C6' C1' C2' 118.3(2)
C6' C1' C10 119.5(2)
C2' C1' C10 122.2(2)
C6'B C1'B C2'B 117.8(2)
C6'B C1'B C10B 118.7(2)
C2'B C1'B C10B 123.4(2)
C3' C2' C1' 120.3(2)
C3'B C2'B C1'B 121.2(2)
C4' C3' C2' 121.4(2)
C2'B C3'B C4'B 121.0(2)
C3' C4' C5' 118.2(2)
C3' C4' C12 121.0(2)
C5' C4' C12 120.8(2)
C5'B C4'B C3'B 117.8(2)
C5'B C4'B C12B 121.0(2)
C3'B C4'B C12B 121.2(2)
C6' C5' C4' 120.8(2)
C6'B C5'B C4'B 121.3(2)
C5' C6' C1' 121.0(2)
C5'B C6'B C1'B 120.8(2)
C2 N1 C8A 124.0(2)
C2B N1B C8AB 123.3(2)

loop_
_geom_bond_atom_site_label_1
_geom_bond_atom_site_label_2
_geom_bond_distance
C2 N1 1.360(3)
C2 C9 1.391(3)
C2 C3 1.437(3)
C2B N1B 1.362(3)
C2B C9B 1.396(3)
C2B C3B 1.437(3)
C3 C4 1.350(3)
C3B C4B 1.357(3)
C4 C4A 1.432(3)
C4B C4AB 1.428(3)
C4A C8A 1.402(3)
C4A C5 1.406(3)
C4AB C5B 1.405(3)
C4AB C8AB 1.408(3)
C5 C6 1.377(4)
C5B C6B 1.379(4)
C6 C7 1.399(4)
C6B C7B 1.408(4)
C7 C8 1.372(3)
C7B C8B 1.377(3)
C8 C8A 1.400(3)
C8B C8AB 1.396(3)
C8A N1 1.381(3)
C8AB N1B 1.382(3)
C9 C10 1.410(3)
C9B C10B 1.402(3)
C10 O11 1.268(3)
C10 C1' 1.491(3)
C10B O11B 1.282(3)
C10B C1'B 1.496(3)
C1' C6' 1.394(3)
C1' C2' 1.399(3)
C1'B C6'B 1.395(3)
C1'B C2'B 1.399(3)
C2' C3' 1.392(3)
C2'B C3'B 1.378(3)
C3' C4' 1.387(3)
C3'B C4'B 1.401(3)
C4' C5' 1.394(3)
C4' C12 1.509(3)
C4'B C5'B 1.390(3)
C4'B C12B 1.502(3)
C5' C6' 1.387(3)
C5'B C6'B 1.386(3)

loop_
_geom_hbond_atom_site_label_D
_geom_hbond_atom_site_label_H
_geom_hbond_atom_site_label_A
_geom_hbond_distance_DH
_geom_hbond_distance_HA
_geom_hbond_distance_DA
_geom_hbond_angle_DHA
N1 H1 O11 0.91(3) 1.87(3) 2.622(2) 138(2)
N1B H1B O11B 1.04(3) 1.67(3) 2.575(3) 142(3)

loop_
_geom_torsion_atom_site_label_1
_geom_torsion_atom_site_label_2
_geom_torsion_atom_site_label_3
_geom_torsion_atom_site_label_4
_geom_torsion
N1 C2 C3 C4 -3.2(3)
C9 C2 C3 C4 173.9(2)
N1B C2B C3B C4B 2.3(3)
C9B C2B C3B C4B -177.1(2)
C2 C3 C4 C4A 1.8(4)
C2B C3B C4B C4AB -0.7(4)
C3 C4 C4A C8A 1.1(3)
C3 C4 C4A C5 -179.8(2)
C3B C4B C4AB C5B -179.9(2)
C3B C4B C4AB C8AB -0.8(3)
C8A C4A C5 C6 0.8(3)
C4 C4A C5 C6 -178.3(2)
C8AB C4AB C5B C6B -0.7(3)
C4B C4AB C5B C6B 178.4(2)
C4A C5 C6 C7 -0.1(3)
C4AB C5B C6B C7B 0.1(4)
C5 C6 C7 C8 -0.3(4)
C5B C6B C7B C8B 0.4(4)
C6 C7 C8 C8A 0.1(4)
C6B C7B C8B C8AB -0.4(4)
C7 C8 C8A N1 -178.8(2)
C7 C8 C8A C4A 0.6(3)
C5 C4A C8A N1 178.32(19)
C4 C4A C8A N1 -2.6(3)
C5 C4A C8A C8 -1.1(3)
C4 C4A C8A C8 178.1(2)
C7B C8B C8AB N1B -179.4(2)
C7B C8B C8AB C4AB -0.2(3)
C5B C4AB C8AB N1B 179.9(2)
C4B C4AB C8AB N1B 0.8(3)
C5B C4AB C8AB C8B 0.7(3)
C4B C4AB C8AB C8B -178.4(2)
N1 C2 C9 C10 5.5(3)
C3 C2 C9 C10 -171.5(2)
N1B C2B C9B C10B -2.7(3)
C3B C2B C9B C10B 176.7(2)
C2 C9 C10 O11 -3.0(4)
C2 C9 C10 C1' 174.3(2)
C2B C9B C10B O11B 2.2(4)
C2B C9B C10B C1'B -178.1(2)
O11 C10 C1' C6' 29.9(3)
C9 C10 C1' C6' -147.4(2)
O11 C10 C1' C2' -148.5(2)
C9 C10 C1' C2' 34.2(3)
O11B C10B C1'B C6'B 6.5(3)
C9B C10B C1'B C6'B -173.3(2)
O11B C10B C1'B C2'B -173.1(2)
C9B C10B C1'B C2'B 7.2(3)
C6' C1' C2' C3' -2.0(3)
C10 C1' C2' C3' 176.5(2)
C6'B C1'B C2'B C3'B -0.5(3)
C10B C1'B C2'B C3'B 179.1(2)
C1' C2' C3' C4' 2.4(3)
C1'B C2'B C3'B C4'B 0.3(3)
C2' C3' C4' C5' -0.2(3)
C2' C3' C4' C12 -178.3(2)
C2'B C3'B C4'B C5'B 0.3(3)
C2'B C3'B C4'B C12B -179.8(2)
C3' C4' C5' C6' -2.4(3)
C12 C4' C5' C6' 175.7(2)
C3'B C4'B C5'B C6'B -0.9(3)
C12B C4'B C5'B C6'B 179.3(2)
C4' C5' C6' C1' 2.8(3)
C2' C1' C6' C5' -0.6(3)
C10 C1' C6' C5' -179.1(2)
C4'B C5'B C6'B C1'B 0.7(3)
C2'B C1'B C6'B C5'B 0.0(3)
C10B C1'B C6'B C5'B -179.7(2)
C9 C2 N1 C8A -175.5(2)
C3 C2 N1 C8A 1.8(3)
C8 C8A N1 C2 -179.5(2)
C4A C8A N1 C2 1.1(3)
C9B C2B N1B C8AB 177.1(2)
C3B C2B N1B C8AB -2.4(3)
C8B C8AB N1B C2B -179.9(2)
C4AB C8AB N1B C2B 0.9(3)
